data_7051809
loop_
_publ_author_name
'Bertolasi, Valerio'
'Ferretti, Valeria'
'Gilli, Paola'
'Yao, Xiaoquan'
'Li, Chao-Jun'

_publ_section_title
;
 Substituent effects on keto--enol tautomerization of \b-diketones from
 X-ray structural data and DFT calculations
;
_journal_issue 4
_journal_name_full 'New Journal of Chemistry'
_journal_page_first 694
_journal_paper_doi 10.1039/b714708b
_journal_volume 32
_journal_year 2008
_chemical_formula_sum 'C13 H15 Cl O2'
_chemical_formula_weight 238.70
_chemical_name_systematic
;
3-[1-(4-chlorophenyl)ethyl]pentane-2,4-dione
;
_space_group_IT_number 19
_symmetry_cell_setting orthorhombic
_symmetry_space_group_name_Hall 'P 2ac 2ab'
_symmetry_space_group_name_H-M 'P 21 21 21'
_atom_sites_solution_hydrogens difmap
_atom_sites_solution_primary direct
_atom_sites_solution_secondary difmap
_audit_creation_method SHELXL-97
_cell_angle_alpha 90.00
_cell_angle_beta 90.00
_cell_angle_gamma 90.00
_cell_formula_units_Z 4
_cell_length_a 5.3281(2)
_cell_length_b 8.3677(3)
_cell_length_c 28.9434(13)
_cell_measurement_reflns_used 1651
_cell_measurement_temperature 295
_cell_measurement_theta_max 26.00
_cell_measurement_theta_min 2.53
_cell_volume 1290.41(9)
_computing_cell_refinement 'Denzo SMN (Otwinowski & Minor, 1997)'
_computing_data_collection 'COLLECT (Nonius, 1998)'
_computing_data_reduction 'Denzo SMN (Otwinowski & Minor, 1997)'
_computing_molecular_graphics 'ORTEP III (Burnett & Johnson, 1996)'
_computing_publication_material
;
SHELXL-97 (Sheldrick, 1997), PARST (Nardelli, 1995)
;
_computing_structure_refinement 'SHELXL-97 (Sheldrick, 1997)'
_computing_structure_solution 'SIR97 (Altomare et al., 1997)'
_diffrn_ambient_temperature 295
_diffrn_measured_fraction_theta_full 0.988
_diffrn_measured_fraction_theta_max 0.988
_diffrn_measurement_device_type 'Nonius Kappa CCD'
_diffrn_measurement_method '\f scans and \w scans'
_diffrn_radiation_monochromator graphite
_diffrn_radiation_source 'fine-focus sealed tube'
_diffrn_radiation_type MoK\a
_diffrn_radiation_wavelength 0.71073
_diffrn_reflns_av_R_equivalents 0.0620
_diffrn_reflns_av_sigmaI/netI 0.0560
_diffrn_reflns_limit_h_max 6
_diffrn_reflns_limit_h_min -6
_diffrn_reflns_limit_k_max 10
_diffrn_reflns_limit_k_min -10
_diffrn_reflns_limit_l_max 35
_diffrn_reflns_limit_l_min -35
_diffrn_reflns_number 7896
_diffrn_reflns_theta_full 26.00
_diffrn_reflns_theta_max 26.00
_diffrn_reflns_theta_min 2.53
_exptl_absorpt_coefficient_mu 0.280
_exptl_absorpt_correction_type none
_exptl_crystal_colour colourless
_exptl_crystal_density_diffrn 1.229
_exptl_crystal_density_method 'not measured'
_exptl_crystal_description irregular
_exptl_crystal_F_000 504
_exptl_crystal_size_max 0.44
_exptl_crystal_size_mid 0.24
_exptl_crystal_size_min 0.21
_refine_diff_density_max 0.140
_refine_diff_density_min -0.223
_refine_diff_density_rms 0.042
_refine_ls_abs_structure_details 'Flack H D (1983), Acta Cryst. A39, 876-881'
_refine_ls_abs_structure_Flack 0.40(12)
_refine_ls_extinction_method none
_refine_ls_goodness_of_fit_ref 1.025
_refine_ls_hydrogen_treatment mixed
_refine_ls_matrix_type full
_refine_ls_number_parameters 172
_refine_ls_number_reflns 2459
_refine_ls_number_restraints 0
_refine_ls_restrained_S_all 1.025
_refine_ls_R_factor_all 0.0995
_refine_ls_R_factor_gt 0.0516
_refine_ls_shift/su_max 0.000
_refine_ls_shift/su_mean 0.000
_refine_ls_structure_factor_coef Fsqd
_refine_ls_weighting_details 'calc w=1/[\s^2^(Fo^2^)+(0.0750P)^2^+0.0189P] where P=(Fo^2^+2Fc^2^)/3'
_refine_ls_weighting_scheme calc
_refine_ls_wR_factor_gt 0.1183
_refine_ls_wR_factor_ref 0.1411
_reflns_number_gt 1484
_reflns_number_total 2459
_reflns_threshold_expression I>2sigma(I)
_cod_data_source_file b714708b.txt
_cod_data_source_block (1)
_cod_database_code 7051809

loop_
_symmetry_equiv_pos_as_xyz
'x, y, z'
'-x+1/2, -y, z+1/2'
'x+1/2, -y+1/2, -z'
'-x, y+1/2, -z+1/2'

loop_
_atom_site_label
_atom_site_type_symbol
_atom_site_fract_x
_atom_site_fract_y
_atom_site_fract_z
_atom_site_U_iso_or_equiv
_atom_site_adp_type
_atom_site_occupancy
_atom_site_symmetry_multiplicity
_atom_site_calc_flag
_atom_site_refinement_flags
_atom_site_disorder_assembly
_atom_site_disorder_group
Cl1 Cl 0.7667(2) 0.57423(12) 0.43369(3) 0.1008(4) Uani 1 1 d . . .
O1 O 1.1826(4) 0.6303(3) 0.65479(9) 0.0970(8) Uani 1 1 d . . .
O2 O 1.0204(7) 0.3535(5) 0.72586(9) 0.1394(13) Uani 1 1 d . . .
C1 C 0.9599(7) 0.6418(4) 0.65942(9) 0.0644(8) Uani 1 1 d . . .
C2 C 0.7959(7) 0.4951(4) 0.66817(10) 0.0657(8) Uani 1 1 d . . .
C3 C 0.8436(7) 0.4371(5) 0.71707(11) 0.0800(10) Uani 1 1 d . . .
C4 C 0.8336(7) 0.7988(4) 0.65813(12) 0.0867(10) Uani 1 1 d . . .
H41 H 0.9575 0.8821 0.6577 0.104 Uiso 1 1 calc R . .
H42 H 0.7295 0.8104 0.6850 0.104 Uiso 1 1 calc R . .
H43 H 0.7318 0.8058 0.6308 0.104 Uiso 1 1 calc R . .
C5 C 0.6692(7) 0.4962(5) 0.75344(12) 0.1010(13) Uani 1 1 d . . .
H51 H 0.6995 0.4394 0.7817 0.121 Uiso 1 1 calc R . .
H52 H 0.4990 0.4790 0.7438 0.121 Uiso 1 1 calc R . .
H53 H 0.6966 0.6083 0.7583 0.121 Uiso 1 1 calc R . .
C6 C 0.8431(7) 0.3631(4) 0.63258(11) 0.0707(9) Uani 1 1 d . . .
C7 C 0.6666(9) 0.2217(4) 0.63996(13) 0.1047(13) Uani 1 1 d . . .
H71 H 0.4963 0.2557 0.6353 0.126 Uiso 1 1 calc R . .
H72 H 0.6857 0.1820 0.6709 0.126 Uiso 1 1 calc R . .
H73 H 0.7067 0.1386 0.6183 0.126 Uiso 1 1 calc R . .
C8 C 0.8254(5) 0.4213(3) 0.58319(10) 0.0583(7) Uani 1 1 d . . .
C9 C 0.9983(6) 0.3717(4) 0.55078(11) 0.0726(9) Uani 1 1 d . . .
C10 C 0.9815(7) 0.4160(4) 0.50486(11) 0.0763(9) Uani 1 1 d . . .
C11 C 0.7905(7) 0.5132(3) 0.49117(10) 0.0668(8) Uani 1 1 d . . .
C12 C 0.6142(7) 0.5651(4) 0.52238(12) 0.0724(9) Uani 1 1 d . . .
C13 C 0.6335(7) 0.5173(4) 0.56806(11) 0.0690(9) Uani 1 1 d . . .
H2 H 0.619(6) 0.511(3) 0.6646(9) 0.065(9) Uiso 1 1 d . . .
H6 H 1.026(8) 0.324(4) 0.6396(12) 0.104(12) Uiso 1 1 d . . .
H9 H 1.133(6) 0.304(3) 0.5594(10) 0.072(9) Uiso 1 1 d . . .
H10 H 1.111(7) 0.383(4) 0.4851(12) 0.082(10) Uiso 1 1 d . . .
H12 H 0.484(6) 0.621(4) 0.5127(10) 0.071(10) Uiso 1 1 d . . .
H13 H 0.512(5) 0.543(3) 0.5895(10) 0.064(8) Uiso 1 1 d . . .

loop_
_atom_site_aniso_label
_atom_site_aniso_U_11
_atom_site_aniso_U_22
_atom_site_aniso_U_33
_atom_site_aniso_U_23
_atom_site_aniso_U_13
_atom_site_aniso_U_12
Cl1 0.1356(9) 0.1101(7) 0.0567(5) 0.0063(4) -0.0055(5) -0.0161(7)
O1 0.0579(14) 0.123(2) 0.1102(19) -0.0113(16) 0.0021(13) 0.0049(14)
O2 0.149(3) 0.195(3) 0.0742(17) 0.0229(19) -0.0129(18) 0.084(3)
C1 0.066(2) 0.085(2) 0.0431(16) -0.0078(15) -0.0030(14) 0.0060(19)
C2 0.058(2) 0.085(2) 0.0541(18) 0.0007(15) -0.0027(14) 0.0116(18)
C3 0.084(2) 0.096(2) 0.060(2) 0.0104(18) -0.0056(17) 0.015(2)
C4 0.101(2) 0.082(2) 0.077(2) 0.0029(17) -0.002(2) 0.012(2)
C5 0.104(3) 0.133(3) 0.065(2) 0.009(2) 0.0173(19) -0.002(3)
C6 0.076(2) 0.073(2) 0.063(2) 0.0036(16) -0.0062(16) 0.0152(19)
C7 0.152(4) 0.075(2) 0.087(3) 0.013(2) -0.005(2) -0.004(3)
C8 0.0574(17) 0.0575(16) 0.0599(17) -0.0054(14) -0.0063(14) 0.0069(16)
C9 0.0646(19) 0.085(2) 0.068(2) -0.0084(18) -0.0062(18) 0.018(2)
C10 0.071(2) 0.094(2) 0.064(2) -0.0145(19) 0.0092(19) 0.003(2)
C11 0.080(2) 0.0684(18) 0.0520(17) -0.0010(14) -0.0056(16) -0.0098(19)
C12 0.076(2) 0.073(2) 0.068(2) 0.0010(18) -0.0096(18) 0.0132(19)
C13 0.072(2) 0.082(2) 0.0535(19) -0.0053(17) 0.0033(16) 0.0126(17)

loop_
_atom_type_symbol
_atom_type_description
_atom_type_scat_dispersion_real
_atom_type_scat_dispersion_imag
_atom_type_scat_source
C C 0.0033 0.0016 'International Tables Vol C Tables 4.2.6.8 and 6.1.1.4'
H H 0.0000 0.0000 'International Tables Vol C Tables 4.2.6.8 and 6.1.1.4'
Cl Cl 0.1484 0.1585 'International Tables Vol C Tables 4.2.6.8 and 6.1.1.4'
O O 0.0106 0.0060 'International Tables Vol C Tables 4.2.6.8 and 6.1.1.4'

loop_
_geom_angle_atom_site_label_1
_geom_angle_atom_site_label_2
_geom_angle_atom_site_label_3
_geom_angle
_geom_angle_site_symmetry_1
_geom_angle_site_symmetry_3
_geom_angle_publ_flag
O1 C1 C4 121.3(3) . . ?
O1 C1 C2 121.3(3) . . ?
C4 C1 C2 117.3(3) . . ?
C3 C2 C1 108.4(3) . . ?
C3 C2 C6 111.7(3) . . ?
C1 C2 C6 112.0(3) . . ?
C3 C2 H2 108.0(16) . . ?
C1 C2 H2 115.5(18) . . ?
C6 C2 H2 101.1(17) . . ?
O2 C3 C5 122.2(3) . . ?
O2 C3 C2 121.0(3) . . ?
C5 C3 C2 116.6(3) . . ?
C1 C4 H41 109.5 . . ?
C1 C4 H42 109.5 . . ?
H41 C4 H42 109.5 . . ?
C1 C4 H43 109.5 . . ?
H41 C4 H43 109.5 . . ?
H42 C4 H43 109.5 . . ?
C3 C5 H51 109.5 . . ?
C3 C5 H52 109.5 . . ?
H51 C5 H52 109.5 . . ?
C3 C5 H53 109.5 . . ?
H51 C5 H53 109.5 . . ?
H52 C5 H53 109.5 . . ?
C8 C6 C7 110.1(3) . . ?
C8 C6 C2 113.2(3) . . ?
C7 C6 C2 111.3(3) . . ?
C8 C6 H6 110(2) . . ?
C7 C6 H6 108(2) . . ?
C2 C6 H6 104(2) . . ?
C6 C7 H71 109.5 . . ?
C6 C7 H72 109.5 . . ?
H71 C7 H72 109.5 . . ?
C6 C7 H73 109.5 . . ?
H71 C7 H73 109.5 . . ?
H72 C7 H73 109.5 . . ?
C13 C8 C9 117.2(3) . . ?
C13 C8 C6 122.5(3) . . ?
C9 C8 C6 120.3(3) . . ?
C8 C9 C10 122.0(3) . . ?
C8 C9 H9 120.5(18) . . ?
C10 C9 H9 117.5(18) . . ?
C11 C10 C9 119.2(3) . . ?
C11 C10 H10 123(2) . . ?
C9 C10 H10 117(2) . . ?
C10 C11 C12 120.6(3) . . ?
C10 C11 Cl1 120.4(3) . . ?
C12 C11 Cl1 119.0(3) . . ?
C11 C12 C13 119.1(4) . . ?
C11 C12 H12 120(2) . . ?
C13 C12 H12 121(2) . . ?
C8 C13 C12 121.9(3) . . ?
C8 C13 H13 116.4(17) . . ?
C12 C13 H13 121.5(17) . . ?

loop_
_geom_bond_atom_site_label_1
_geom_bond_atom_site_label_2
_geom_bond_distance
_geom_bond_site_symmetry_2
_geom_bond_publ_flag
Cl1 C11 1.745(3) . ?
O1 C1 1.198(4) . ?
O2 C3 1.201(4) . ?
C1 C4 1.476(4) . ?
C1 C2 1.528(5) . ?
C2 C3 1.518(4) . ?
C2 C6 1.531(4) . ?
C2 H2 0.96(3) . ?
C3 C5 1.489(5) . ?
C4 H41 0.9600 . ?
C4 H42 0.9600 . ?
C4 H43 0.9600 . ?
C5 H51 0.9600 . ?
C5 H52 0.9600 . ?
C5 H53 0.9600 . ?
C6 C8 1.513(4) . ?
C6 C7 1.527(5) . ?
C6 H6 1.05(4) . ?
C7 H71 0.9600 . ?
C7 H72 0.9600 . ?
C7 H73 0.9600 . ?
C8 C13 1.372(4) . ?
C8 C9 1.379(4) . ?
C9 C10 1.383(5) . ?
C9 H9 0.95(3) . ?
C10 C11 1.362(5) . ?
C10 H10 0.94(3) . ?
C11 C12 1.373(5) . ?
C12 C13 1.385(5) . ?
C12 H12 0.89(3) . ?
C13 H13 0.92(3) . ?

loop_
_cod_related_entry_id
_cod_related_entry_database
_cod_related_entry_code
1 ChemSpider 21194811
